data_1507969
loop_
_publ_author_name
'Spokoyny, Alexander M.'
'Machan, Charles W.'
'Clingerman, Daniel J.'
'Rosen, Mari S.'
'Wiester, Michael J.'
'Kennedy, Robert D.'
'Stern, Charlotte L.'
'Sarjeant, Amy A.'
'Mirkin, Chad A.'

_publ_section_title
;
 A coordination chemistry dichotomy for icosahedral carborane-based
 ligands.
;
_journal_issue 8
_journal_name_full 'Nature chemistry'
_journal_page_first 590
_journal_page_last 596
_journal_paper_doi 10.1038/nchem.1088
_journal_volume 3
_journal_year 2011
_chemical_formula_sum 'C16 H25 B10 P S'
_chemical_formula_weight 388.49
_chemical_name_systematic
; 
 ? 
;
_space_group_IT_number 14
_symmetry_cell_setting monoclinic
_symmetry_space_group_name_Hall '-P 2ybc'
_symmetry_space_group_name_H-M 'P 1 21/c 1'
_atom_sites_solution_hydrogens geom
_atom_sites_solution_primary direct
_atom_sites_solution_secondary difmap
_audit_creation_method SHELXL-97
_cell_angle_alpha 90.00
_cell_angle_beta 98.0530(13)
_cell_angle_gamma 90.00
_cell_formula_units_Z 4
_cell_length_a 6.8212(2)
_cell_length_b 17.6275(5)
_cell_length_c 17.9702(5)
_cell_measurement_reflns_used 4527
_cell_measurement_temperature 100(2)
_cell_measurement_theta_max 64.46
_cell_measurement_theta_min 3.53
_cell_volume 2139.44(11)
_computing_cell_refinement 'SAINT V7.23A (Bruker, 2005)'
_computing_data_collection 'APEX2 V2.1-4 (Bruker, 2007)'
_computing_data_reduction 'Bruker SAINT'
_computing_molecular_graphics 'Bruker SHELXTL'
_computing_publication_material 'Bruker SHELXTL'
_computing_structure_refinement 'SHELXL-97 (Sheldrick, 1997)'
_computing_structure_solution 'SHELXS-97 (Sheldrick, 1990)'
_diffrn_ambient_temperature 100(2)
_diffrn_measured_fraction_theta_full 0.985
_diffrn_measured_fraction_theta_max 0.985
_diffrn_measurement_device_type 'CCD area detector'
_diffrn_measurement_method 'phi and omega scans'
_diffrn_radiation_monochromator graphite
_diffrn_radiation_source 'fine-focus sealed tube'
_diffrn_radiation_type CuK\a
_diffrn_radiation_wavelength 1.54178
_diffrn_reflns_av_R_equivalents 0.0000
_diffrn_reflns_av_sigmaI/netI 0.0230
_diffrn_reflns_limit_h_max 7
_diffrn_reflns_limit_h_min -7
_diffrn_reflns_limit_k_max 20
_diffrn_reflns_limit_k_min 0
_diffrn_reflns_limit_l_max 21
_diffrn_reflns_limit_l_min 0
_diffrn_reflns_number 3556
_diffrn_reflns_theta_full 64.83
_diffrn_reflns_theta_max 64.83
_diffrn_reflns_theta_min 3.53
_exptl_absorpt_coefficient_mu 2.004
_exptl_absorpt_correction_T_max 0.8659
_exptl_absorpt_correction_T_min 0.4204
_exptl_absorpt_correction_type 'Empirical, Twinabs (multi-scan)'
_exptl_absorpt_process_details 'TWINABS V2008/4 (Sheldrick, 2008)'
_exptl_crystal_colour colourless
_exptl_crystal_density_diffrn 1.206
_exptl_crystal_density_method 'not measured'
_exptl_crystal_description needle
_exptl_crystal_F_000 808
_exptl_crystal_size_max 0.52
_exptl_crystal_size_mid 0.14
_exptl_crystal_size_min 0.07
_refine_diff_density_max 0.353
_refine_diff_density_min -0.199
_refine_diff_density_rms 0.044
_refine_ls_extinction_method none
_refine_ls_goodness_of_fit_ref 1.046
_refine_ls_hydrogen_treatment refall
_refine_ls_matrix_type full
_refine_ls_number_parameters 354
_refine_ls_number_reflns 3558
_refine_ls_number_restraints 0
_refine_ls_restrained_S_all 1.046
_refine_ls_R_factor_all 0.0350
_refine_ls_R_factor_gt 0.0322
_refine_ls_shift/su_max 0.001
_refine_ls_shift/su_mean 0.000
_refine_ls_structure_factor_coef Fsqd
_refine_ls_weighting_details 'calc w=1/[\s^2^(Fo^2^)+(0.0537P)^2^+0.4777P] where P=(Fo^2^+2Fc^2^)/3'
_refine_ls_weighting_scheme calc
_refine_ls_wR_factor_gt 0.0859
_refine_ls_wR_factor_ref 0.0881
_reflns_number_gt 3262
_reflns_number_total 3558
_reflns_threshold_expression >2sigma(I)
_cod_data_source_file nchem.1088-s2.cif
_cod_data_source_block n0242
_cod_depositor_comments
;
The following automatic conversions were performed:

'_symmetry_cell_setting' value 'Monoclinic' changed to 'monoclinic'
according to /home/saulius/struct/CIF-dictionaries/cif_core.dic
dictionary named 'cif_core.dic' version 2.4.1 from 2010-06-29.

Automatic conversion script
Id: cif_fix_values 1891 2012-01-12 08:04:46Z andrius 
;
_cod_original_sg_symbol_H-M P2(1)/c
_cod_database_code 1507969

loop_
_symmetry_equiv_pos_as_xyz
'x, y, z'
'-x, y+1/2, -z+1/2'
'-x, -y, -z'
'x, -y-1/2, z-1/2'

loop_
_atom_site_label
_atom_site_type_symbol
_atom_site_fract_x
_atom_site_fract_y
_atom_site_fract_z
_atom_site_U_iso_or_equiv
_atom_site_adp_type
_atom_site_occupancy
_atom_site_symmetry_multiplicity
_atom_site_calc_flag
P2 P 0.51365(6) 0.88963(2) 0.47210(2) 0.01900(13) Uani 1 1 d
S1 S 0.32493(6) 1.00397(2) 0.25214(2) 0.02185(13) Uani 1 1 d
C1 C 0.4564(2) 0.94565(9) 0.32701(8) 0.0205(3) Uani 1 1 d
C2 C 0.3489(2) 0.93644(9) 0.39512(8) 0.0193(3) Uani 1 1 d
C3 C 0.5056(2) 0.79126(8) 0.43777(8) 0.0202(3) Uani 1 1 d
C4 C 0.3455(3) 0.74274(10) 0.44158(9) 0.0253(4) Uani 1 1 d
C5 C 0.3490(3) 0.66896(10) 0.41541(10) 0.0303(4) Uani 1 1 d
C6 C 0.5112(3) 0.64254(10) 0.38454(9) 0.0292(4) Uani 1 1 d
C7 C 0.6691(3) 0.69015(10) 0.37951(9) 0.0285(4) Uani 1 1 d
C8 C 0.6677(3) 0.76403(9) 0.40678(9) 0.0246(4) Uani 1 1 d
C9 C 0.3568(2) 0.88377(8) 0.54669(8) 0.0210(3) Uani 1 1 d
C10 C 0.1612(3) 0.90787(9) 0.54069(9) 0.0274(4) Uani 1 1 d
C11 C 0.0575(3) 0.90362(10) 0.60193(11) 0.0334(4) Uani 1 1 d
C12 C 0.1476(3) 0.87503(10) 0.66994(10) 0.0333(4) Uani 1 1 d
C13 C 0.3416(3) 0.85052(10) 0.67657(9) 0.0324(4) Uani 1 1 d
C14 C 0.4455(3) 0.85512(9) 0.61588(9) 0.0261(4) Uani 1 1 d
C21 C -0.0072(3) 0.80946(10) 0.13007(11) 0.0349(5) Uani 1 1 d
C27 C -0.2649(3) 0.90364(13) 0.16965(10) 0.0367(5) Uani 1 1 d
B2 B -0.2378(3) 0.84173(11) 0.10014(10) 0.0253(4) Uani 1 1 d
B3 B -0.2105(3) 0.93973(11) 0.08687(11) 0.0321(5) Uani 1 1 d
B4 B 0.0457(4) 0.96148(12) 0.10602(10) 0.0341(5) Uani 1 1 d
B5 B 0.1736(3) 0.87639(13) 0.13099(11) 0.0320(5) Uani 1 1 d
B6 B -0.1558(4) 0.82158(14) 0.19688(12) 0.0430(6) Uani 1 1 d
B8 B -0.1095(3) 0.97935(12) 0.17481(12) 0.0354(5) Uani 1 1 d
B9 B 0.1297(3) 0.94142(9) 0.20281(9) 0.0181(4) Uani 1 1 d
B10 B 0.1001(3) 0.84273(10) 0.21614(12) 0.0315(5) Uani 1 1 d
B11 B -0.0764(3) 0.90646(14) 0.24252(10) 0.0316(5) Uani 1 1 d
B12 B -0.0358(3) 0.87594(12) 0.06067(10) 0.0281(4) Uani 1 1 d
H2B H -0.351(3) 0.8094(12) 0.0728(11) 0.034(5) Uiso 1 1 d
H3B H -0.325(3) 0.9681(13) 0.0516(12) 0.043(6) Uiso 1 1 d
H4B H 0.109(4) 1.0057(13) 0.0792(14) 0.052(7) Uiso 1 1 d
H5B H 0.310(4) 0.8583(13) 0.1183(12) 0.048(6) Uiso 1 1 d
H6B H -0.228(4) 0.7776(15) 0.2207(14) 0.059(7) Uiso 1 1 d
H8B H -0.158(4) 1.0342(15) 0.1911(14) 0.060(7) Uiso 1 1 d
H10B H 0.193(3) 0.8065(12) 0.2542(12) 0.042(6) Uiso 1 1 d
H11B H -0.107(4) 0.9149(14) 0.3007(14) 0.056(7) Uiso 1 1 d
H12B H -0.024(3) 0.8567(13) 0.0060(12) 0.043(6) Uiso 1 1 d
H27B H -0.386(4) 0.9102(13) 0.1803(13) 0.047(6) Uiso 1 1 d
H1A H 0.580(3) 0.9730(11) 0.3419(10) 0.022(4) Uiso 1 1 d
H1B H 0.484(3) 0.8976(10) 0.3068(9) 0.015(4) Uiso 1 1 d
H2C H 0.317(3) 0.9857(10) 0.4126(10) 0.018(4) Uiso 1 1 d
H2D H 0.225(3) 0.9062(10) 0.3824(10) 0.022(4) Uiso 1 1 d
H4 H 0.234(3) 0.7607(11) 0.4616(10) 0.024(5) Uiso 1 1 d
H5 H 0.243(4) 0.6388(13) 0.4187(13) 0.046(6) Uiso 1 1 d
H6 H 0.514(3) 0.5935(12) 0.3673(11) 0.033(5) Uiso 1 1 d
H7 H 0.774(3) 0.6732(13) 0.3591(12) 0.042(6) Uiso 1 1 d
H8 H 0.780(3) 0.7977(11) 0.4059(10) 0.023(4) Uiso 1 1 d
H10 H 0.095(3) 0.9272(11) 0.4945(11) 0.031(5) Uiso 1 1 d
H11 H -0.073(4) 0.9207(14) 0.5972(13) 0.051(7) Uiso 1 1 d
H12 H 0.072(3) 0.8746(12) 0.7116(13) 0.040(6) Uiso 1 1 d
H13 H 0.408(3) 0.8306(12) 0.7212(13) 0.041(6) Uiso 1 1 d
H14 H 0.582(3) 0.8391(11) 0.6205(11) 0.029(5) Uiso 1 1 d
H21 H 0.020(3) 0.7590(14) 0.1154(13) 0.050(6) Uiso 1 1 d

loop_
_atom_site_aniso_label
_atom_site_aniso_U_11
_atom_site_aniso_U_22
_atom_site_aniso_U_33
_atom_site_aniso_U_23
_atom_site_aniso_U_13
_atom_site_aniso_U_12
P2 0.0218(2) 0.0197(2) 0.0145(2) -0.00060(13) -0.00087(15) 0.00108(15)
S1 0.0283(2) 0.0205(2) 0.0153(2) 0.00221(13) -0.00181(15) -0.00745(15)
C1 0.0214(8) 0.0238(8) 0.0154(7) 0.0005(6) -0.0005(6) -0.0016(7)
C2 0.0228(8) 0.0191(7) 0.0153(7) 0.0003(6) 0.0006(6) 0.0024(6)
C3 0.0254(8) 0.0213(7) 0.0129(7) 0.0006(6) -0.0008(6) 0.0041(6)
C4 0.0263(9) 0.0271(8) 0.0228(8) -0.0044(6) 0.0050(7) 0.0010(7)
C5 0.0360(10) 0.0265(9) 0.0288(9) -0.0059(7) 0.0061(7) -0.0051(8)
C6 0.0441(11) 0.0232(9) 0.0199(8) -0.0042(6) 0.0035(7) 0.0046(8)
C7 0.0345(10) 0.0312(9) 0.0208(8) 0.0002(7) 0.0073(7) 0.0125(8)
C8 0.0264(9) 0.0269(8) 0.0205(7) 0.0031(6) 0.0035(6) 0.0036(7)
C9 0.0307(9) 0.0156(7) 0.0164(7) -0.0035(6) 0.0023(6) -0.0010(6)
C10 0.0342(10) 0.0235(8) 0.0251(8) 0.0018(7) 0.0062(7) 0.0064(7)
C11 0.0418(11) 0.0238(8) 0.0379(10) -0.0027(7) 0.0169(8) 0.0033(8)
C12 0.0546(13) 0.0245(8) 0.0243(9) -0.0103(7) 0.0171(8) -0.0134(8)
C13 0.0495(12) 0.0306(9) 0.0158(8) -0.0018(7) -0.0004(8) -0.0161(8)
C14 0.0319(10) 0.0254(8) 0.0189(8) -0.0011(6) -0.0037(7) -0.0051(7)
C21 0.0348(10) 0.0199(8) 0.0445(10) -0.0055(7) -0.0130(8) 0.0021(7)
C27 0.0176(9) 0.0686(13) 0.0236(9) -0.0187(9) 0.0017(7) -0.0005(9)
B2 0.0235(10) 0.0298(10) 0.0215(9) -0.0041(7) -0.0004(7) -0.0052(8)
B3 0.0383(12) 0.0271(10) 0.0260(9) -0.0047(8) -0.0126(9) 0.0057(9)
B4 0.0507(13) 0.0311(10) 0.0168(9) 0.0061(8) -0.0084(9) -0.0173(10)
B5 0.0187(10) 0.0474(12) 0.0300(10) -0.0196(9) 0.0039(8) -0.0017(9)
B6 0.0482(14) 0.0499(13) 0.0269(10) 0.0118(9) -0.0091(10) -0.0305(11)
B8 0.0365(12) 0.0313(10) 0.0326(10) -0.0148(8) -0.0158(9) 0.0152(9)
B9 0.0221(9) 0.0181(8) 0.0137(8) 0.0005(6) 0.0009(6) -0.0017(7)
B10 0.0355(11) 0.0195(9) 0.0339(10) 0.0030(8) -0.0141(9) -0.0033(8)
B11 0.0226(10) 0.0563(13) 0.0160(9) -0.0046(8) 0.0030(7) -0.0121(9)
B12 0.0288(10) 0.0387(11) 0.0165(9) -0.0053(8) 0.0020(7) -0.0090(9)

loop_
_atom_type_symbol
_atom_type_description
_atom_type_scat_dispersion_real
_atom_type_scat_dispersion_imag
_atom_type_scat_source
C C 0.0181 0.0091 'International Tables Vol C Tables 4.2.6.8 and 6.1.1.4'
H H 0.0000 0.0000 'International Tables Vol C Tables 4.2.6.8 and 6.1.1.4'
B B 0.0090 0.0039 'International Tables Vol C Tables 4.2.6.8 and 6.1.1.4'
P P 0.2955 0.4335 'International Tables Vol C Tables 4.2.6.8 and 6.1.1.4'
S S 0.3331 0.5567 'International Tables Vol C Tables 4.2.6.8 and 6.1.1.4'

loop_
_geom_angle_atom_site_label_1
_geom_angle_atom_site_label_2
_geom_angle_atom_site_label_3
_geom_angle
C9 P2 C3 101.51(7)
C9 P2 C2 102.51(7)
C3 P2 C2 100.57(7)
C1 S1 B9 105.24(7)
C2 C1 S1 114.26(11)
C2 C1 H1A 109.1(11)
S1 C1 H1A 104.0(10)
C2 C1 H1B 110.9(10)
S1 C1 H1B 108.9(10)
H1A C1 H1B 109.4(15)
C1 C2 P2 109.79(11)
C1 C2 H2C 109.0(11)
P2 C2 H2C 107.5(10)
C1 C2 H2D 111.2(10)
P2 C2 H2D 109.8(10)
H2C C2 H2D 109.4(15)
C8 C3 C4 118.63(15)
C8 C3 P2 118.14(13)
C4 C3 P2 123.23(13)
C5 C4 C3 120.54(17)
C5 C4 H4 120.0(11)
C3 C4 H4 119.5(11)
C4 C5 C6 120.29(18)
C4 C5 H5 118.6(15)
C6 C5 H5 121.1(15)
C7 C6 C5 119.77(16)
C7 C6 H6 119.9(13)
C5 C6 H6 120.3(13)
C6 C7 C8 120.19(17)
C6 C7 H7 119.9(14)
C8 C7 H7 119.9(15)
C3 C8 C7 120.56(17)
C3 C8 H8 117.9(11)
C7 C8 H8 121.5(11)
C10 C9 C14 118.04(16)
C10 C9 P2 125.37(12)
C14 C9 P2 116.55(13)
C9 C10 C11 120.76(16)
C9 C10 H10 120.8(12)
C11 C10 H10 118.5(12)
C12 C11 C10 120.38(18)
C12 C11 H11 119.9(15)
C10 C11 H11 119.7(15)
C13 C12 C11 119.47(17)
C13 C12 H12 122.6(13)
C11 C12 H12 117.9(13)
C12 C13 C14 120.27(16)
C12 C13 H13 122.5(14)
C14 C13 H13 117.3(14)
C13 C14 C9 121.09(17)
C13 C14 H14 120.6(11)
C9 C14 H14 118.3(12)
B2 C21 B6 63.83(12)
B2 C21 B12 61.88(11)
B6 C21 B12 114.51(15)
B2 C21 B5 114.23(14)
B6 C21 B5 114.25(14)
B12 C21 B5 62.57(12)
B2 C21 B10 115.61(15)
B6 C21 B10 62.61(12)
B12 C21 B10 114.52(13)
B5 C21 B10 62.54(11)
B2 C21 H21 115.7(14)
B6 C21 H21 118.3(15)
B12 C21 H21 116.5(14)
B5 C21 H21 118.7(15)
B10 C21 H21 119.5(14)
B6 C27 B2 64.27(13)
B6 C27 B8 114.57(15)
B2 C27 B8 114.58(15)
B6 C27 B11 62.74(13)
B2 C27 B11 116.02(15)
B8 C27 B11 62.41(12)
B6 C27 B3 115.87(16)
B2 C27 B3 62.36(11)
B8 C27 B3 62.88(12)
B11 C27 B3 115.25(15)
B6 C27 H27B 116.3(16)
B2 C27 H27B 116.7(15)
B8 C27 H27B 118.8(15)
B11 C27 H27B 117.3(15)
B3 C27 H27B 117.8(15)
C21 B2 C27 100.12(13)
C21 B2 B12 59.46(12)
C27 B2 B12 104.60(14)
C21 B2 B3 105.22(14)
C27 B2 B3 59.31(12)
B12 B2 B3 59.98(12)
C21 B2 B6 58.13(13)
C27 B2 B6 57.32(13)
B12 B2 B6 107.89(14)
B3 B2 B6 107.63(13)
C21 B2 H2B 124.7(11)
C27 B2 H2B 124.0(11)
B12 B2 H2B 125.5(11)
B3 B2 H2B 124.6(11)
B6 B2 H2B 117.9(11)
C27 B3 B12 103.57(14)
C27 B3 B2 58.33(11)
B12 B3 B2 59.61(11)
C27 B3 B4 103.90(13)
B12 B3 B4 60.15(12)
B2 B3 B4 107.85(14)
C27 B3 B8 58.36(12)
B12 B3 B8 107.36(13)
B2 B3 B8 107.53(14)
B4 B3 B8 59.60(12)
C27 B3 H3B 117.8(13)
B12 B3 H3B 127.9(12)
B2 B3 H3B 117.6(12)
B4 B3 H3B 129.5(12)
B8 B3 H3B 120.5(12)
B5 B4 B8 107.33(14)
B5 B4 B12 60.22(11)
B8 B4 B12 107.14(15)
B5 B4 B3 107.73(14)
B8 B4 B3 60.24(12)
B12 B4 B3 59.23(11)
B5 B4 B9 60.27(10)
B8 B4 B9 59.75(10)
B12 B4 B9 108.49(13)
B3 B4 B9 108.58(15)
B5 B4 H4B 122.3(13)
B8 B4 H4B 121.2(13)
B12 B4 H4B 123.4(13)
B3 B4 H4B 122.1(13)
B9 B4 H4B 120.1(13)
C21 B5 B4 104.76(14)
C21 B5 B12 58.64(11)
B4 B5 B12 60.03(11)
C21 B5 B10 59.11(11)
B4 B5 B10 108.31(15)
B12 B5 B10 108.45(14)
C21 B5 B9 104.92(14)
B4 B5 B9 60.63(11)
B12 B5 B9 108.63(14)
B10 B5 B9 59.68(10)
C21 B5 H5B 117.0(13)
B4 B5 H5B 129.2(13)
B12 B5 H5B 120.0(12)
B10 B5 H5B 117.1(13)
B9 B5 H5B 127.1(12)
C27 B6 C21 100.87(14)
C27 B6 B11 59.59(12)
C21 B6 B11 105.26(15)
C27 B6 B10 105.17(15)
C21 B6 B10 59.50(13)
B11 B6 B10 59.86(12)
C27 B6 B2 58.41(11)
C21 B6 B2 58.04(11)
B11 B6 B2 108.64(15)
B10 B6 B2 108.31(16)
C27 B6 H6B 123.4(14)
C21 B6 H6B 124.2(14)
B11 B6 H6B 125.1(14)
B10 B6 H6B 125.7(14)
B2 B6 H6B 116.6(13)
C27 B8 B11 58.91(12)
C27 B8 B4 104.63(14)
B11 B8 B4 108.79(14)
C27 B8 B9 105.20(14)
B11 B8 B9 60.29(11)
B4 B8 B9 60.80(11)
C27 B8 B3 58.76(11)
B11 B8 B3 108.90(15)
B4 B8 B3 60.16(12)
B9 B8 B3 109.36(14)
C27 B8 H8B 120.5(14)
B11 B8 H8B 118.8(14)
B4 B8 H8B 126.0(14)
B9 B8 H8B 124.6(13)
B3 B8 H8B 120.0(13)
B8 B9 B10 106.93(14)
B8 B9 B11 59.63(13)
B10 B9 B11 59.51(12)
B8 B9 B5 106.17(12)
B10 B9 B5 60.01(12)
B11 B9 B5 106.90(13)
B8 B9 B4 59.45(12)
B10 B9 B4 107.36(12)
B11 B9 B4 107.19(13)
B5 B9 B4 59.10(12)
B8 B9 S1 118.86(11)
B10 B9 S1 127.35(11)
B11 B9 S1 124.77(11)
B5 B9 S1 123.10(12)
B4 B9 S1 117.25(11)
C21 B10 B11 103.82(13)
C21 B10 B6 57.89(12)
B11 B10 B6 59.61(13)
C21 B10 B9 104.82(13)
B11 B10 B9 60.32(11)
B6 B10 B9 107.95(14)
C21 B10 B5 58.35(11)
B11 B10 B5 107.75(14)
B6 B10 B5 106.92(13)
B9 B10 B5 60.30(11)
C21 B10 H10B 120.5(11)
B11 B10 H10B 124.9(12)
B6 B10 H10B 118.3(12)
B9 B10 H10B 127.1(11)
B5 B10 H10B 122.4(12)
C27 B11 B6 57.67(12)
C27 B11 B10 104.22(14)
B6 B11 B10 60.53(13)
C27 B11 B8 58.68(12)
B6 B11 B8 107.30(13)
B10 B11 B8 107.80(15)
C27 B11 B9 104.87(13)
B6 B11 B9 108.56(15)
B10 B11 B9 60.17(11)
B8 B11 B9 60.08(11)
C27 B11 H11B 120.6(13)
B6 B11 H11B 118.1(13)
B10 B11 H11B 124.7(13)
B8 B11 H11B 122.1(13)
B9 B11 H11B 126.9(13)
C21 B12 B2 58.66(11)
C21 B12 B3 104.93(15)
B2 B12 B3 60.41(12)
C21 B12 B4 104.67(12)
B2 B12 B4 108.86(15)
B3 B12 B4 60.62(12)
C21 B12 B5 58.79(11)
B2 B12 B5 108.42(14)
B3 B12 B5 108.47(13)
B4 B12 B5 59.76(12)
C21 B12 H12B 116.5(12)
B2 B12 H12B 116.0(12)
B3 B12 H12B 127.1(12)
B4 B12 H12B 130.1(12)
B5 B12 H12B 120.4(12)

loop_
_geom_bond_atom_site_label_1
_geom_bond_atom_site_label_2
_geom_bond_distance
P2 C9 1.8310(17)
P2 C3 1.8386(15)
P2 C2 1.8499(14)
S1 C1 1.8256(15)
S1 B9 1.8557(17)
C1 C2 1.521(2)
C1 H1A 0.976(19)
C1 H1B 0.952(18)
C2 H2C 0.959(18)
C2 H2D 0.998(19)
C3 C8 1.391(2)
C3 C4 1.396(2)
C4 C5 1.384(2)
C4 H4 0.94(2)
C5 C6 1.386(3)
C5 H5 0.90(3)
C6 C7 1.378(3)
C6 H6 0.92(2)
C7 C8 1.392(2)
C7 H7 0.90(2)
C8 H8 0.97(2)
C9 C10 1.390(3)
C9 C14 1.399(2)
C10 C11 1.391(3)
C10 H10 0.95(2)
C11 C12 1.384(3)
C11 H11 0.93(3)
C12 C13 1.381(3)
C12 H12 0.96(2)
C13 C14 1.384(3)
C13 H13 0.93(2)
C14 H14 0.96(2)
C21 B2 1.688(3)
C21 B6 1.690(3)
C21 B12 1.703(3)
C21 B5 1.705(3)
C21 B10 1.719(2)
C21 H21 0.95(2)
C27 B6 1.668(3)
C27 B2 1.688(3)
C27 B8 1.699(3)
C27 B11 1.703(2)
C27 B3 1.706(3)
C27 H27B 0.88(3)
B2 B12 1.743(3)
B2 B3 1.757(3)
B2 B6 1.786(3)
B2 H2B 1.03(2)
B3 B12 1.750(3)
B3 B4 1.775(3)
B3 B8 1.776(3)
B3 H3B 1.06(2)
B4 B5 1.761(3)
B4 B8 1.765(3)
B4 B12 1.766(3)
B4 B9 1.789(2)
B4 H4B 1.04(2)
B5 B12 1.770(3)
B5 B10 1.777(3)
B5 B9 1.783(3)
B5 H5B 1.04(2)
B6 B11 1.755(3)
B6 B10 1.771(3)
B6 H6B 1.04(3)
B8 B11 1.762(3)
B8 B9 1.770(3)
B8 H8B 1.08(3)
B9 B10 1.772(2)
B9 B11 1.774(3)
B10 B11 1.760(3)
B10 H10B 1.07(2)
B11 H11B 1.11(2)
B12 H12B 1.05(2)

loop_
_geom_torsion_atom_site_label_1
_geom_torsion_atom_site_label_2
_geom_torsion_atom_site_label_3
_geom_torsion_atom_site_label_4
_geom_torsion
B9 S1 C1 C2 -78.09(13)
S1 C1 C2 P2 -171.04(8)
C9 P2 C2 C1 -179.63(11)
C3 P2 C2 C1 -75.20(12)
C9 P2 C3 C8 -151.31(12)
C2 P2 C3 C8 103.45(12)
C9 P2 C3 C4 28.45(14)
C2 P2 C3 C4 -76.78(14)
C8 C3 C4 C5 0.4(2)
P2 C3 C4 C5 -179.37(12)
C3 C4 C5 C6 -0.5(3)
C4 C5 C6 C7 -0.4(3)
C5 C6 C7 C8 1.4(2)
C4 C3 C8 C7 0.6(2)
P2 C3 C8 C7 -179.62(12)
C6 C7 C8 C3 -1.5(2)
C3 P2 C9 C10 -101.82(14)
C2 P2 C9 C10 1.88(15)
C3 P2 C9 C14 80.64(12)
C2 P2 C9 C14 -175.66(12)
C14 C9 C10 C11 0.1(2)
P2 C9 C10 C11 -177.40(13)
C9 C10 C11 C12 -0.2(3)
C10 C11 C12 C13 -0.2(3)
C11 C12 C13 C14 0.6(3)
C12 C13 C14 C9 -0.6(2)
C10 C9 C14 C13 0.3(2)
P2 C9 C14 C13 178.02(12)
B6 C21 B2 C27 40.82(14)
B12 C21 B2 C27 -101.07(15)
B5 C21 B2 C27 -65.49(19)
B10 C21 B2 C27 4.3(2)
B6 C21 B2 B12 141.89(14)
B5 C21 B2 B12 35.58(14)
B10 C21 B2 B12 105.40(16)
B6 C21 B2 B3 101.56(15)
B12 C21 B2 B3 -40.33(13)
B5 C21 B2 B3 -4.7(2)
B10 C21 B2 B3 65.08(19)
B12 C21 B2 B6 -141.89(14)
B5 C21 B2 B6 -106.30(17)
B10 C21 B2 B6 -36.49(15)
B6 C27 B2 C21 -41.26(14)
B8 C27 B2 C21 65.43(18)
B11 C27 B2 C21 -4.5(2)
B3 C27 B2 C21 101.78(15)
B6 C27 B2 B12 -102.13(15)
B8 C27 B2 B12 4.56(19)
B11 C27 B2 B12 -65.36(19)
B3 C27 B2 B12 40.91(13)
B6 C27 B2 B3 -143.04(15)
B8 C27 B2 B3 -36.35(14)
B11 C27 B2 B3 -106.27(18)
B8 C27 B2 B6 106.69(17)
B11 C27 B2 B6 36.78(16)
B3 C27 B2 B6 143.04(15)
B6 C27 B3 B12 -3.49(19)
B2 C27 B3 B12 -40.50(12)
B8 C27 B3 B12 102.23(14)
B11 C27 B3 B12 66.99(19)
B6 C27 B3 B2 37.01(14)
B8 C27 B3 B2 142.73(15)
B11 C27 B3 B2 107.49(18)
B6 C27 B3 B4 -65.60(18)
B2 C27 B3 B4 -102.61(15)
B8 C27 B3 B4 40.12(13)
B11 C27 B3 B4 4.9(2)
B6 C27 B3 B8 -105.72(16)
B2 C27 B3 B8 -142.73(15)
B11 C27 B3 B8 -35.24(16)
C21 B2 B3 C27 -92.88(15)
B12 B2 B3 C27 -132.95(14)
B6 B2 B3 C27 -32.07(15)
C21 B2 B3 B12 40.07(13)
C27 B2 B3 B12 132.95(14)
B6 B2 B3 B12 100.88(16)
C21 B2 B3 B4 2.73(18)
C27 B2 B3 B4 95.61(15)
B12 B2 B3 B4 -37.34(13)
B6 B2 B3 B4 63.54(19)
C21 B2 B3 B8 -60.15(19)
C27 B2 B3 B8 32.73(14)
B12 B2 B3 B8 -100.22(16)
B6 B2 B3 B8 0.7(2)
C27 B3 B4 B5 60.72(17)
B12 B3 B4 B5 -37.13(13)
B2 B3 B4 B5 -0.03(19)
B8 B3 B4 B5 100.22(15)
C27 B3 B4 B8 -39.50(14)
B12 B3 B4 B8 -137.35(15)
B2 B3 B4 B8 -100.25(15)
C27 B3 B4 B12 97.85(15)
B2 B3 B4 B12 37.10(13)
B8 B3 B4 B12 137.35(15)
C27 B3 B4 B9 -3.06(18)
B12 B3 B4 B9 -100.91(15)
B2 B3 B4 B9 -63.81(18)
B8 B3 B4 B9 36.44(13)
B2 C21 B5 B4 4.7(2)
B6 C21 B5 B4 -66.16(18)
B12 C21 B5 B4 40.03(14)
B10 C21 B5 B4 -102.77(15)
B2 C21 B5 B12 -35.32(14)
B6 C21 B5 B12 -106.19(16)
B10 C21 B5 B12 -142.80(15)
B2 C21 B5 B10 107.48(17)
B6 C21 B5 B10 36.61(15)
B12 C21 B5 B10 142.80(15)
B2 C21 B5 B9 67.66(18)
B6 C21 B5 B9 -3.20(19)
B12 C21 B5 B9 102.99(15)
B10 C21 B5 B9 -39.82(12)
B8 B4 B5 C21 60.85(16)
B12 B4 B5 C21 -39.35(13)
B3 B4 B5 C21 -2.65(18)
B9 B4 B5 C21 99.04(15)
B8 B4 B5 B12 100.20(15)
B3 B4 B5 B12 36.70(13)
B9 B4 B5 B12 138.39(15)
B8 B4 B5 B10 -0.98(17)
B12 B4 B5 B10 -101.18(15)
B3 B4 B5 B10 -64.48(16)
B9 B4 B5 B10 37.21(12)
B8 B4 B5 B9 -38.20(12)
B12 B4 B5 B9 -138.39(15)
B3 B4 B5 B9 -101.70(15)
B2 C27 B6 C21 41.34(13)
B8 C27 B6 C21 -65.37(17)
B11 C27 B6 C21 -101.42(14)
B3 C27 B6 C21 5.04(18)
B2 C27 B6 B11 142.76(15)
B8 C27 B6 B11 36.05(16)
B3 C27 B6 B11 106.46(17)
B2 C27 B6 B10 102.43(17)
B8 C27 B6 B10 -4.3(2)
B11 C27 B6 B10 -40.33(14)
B3 C27 B6 B10 66.14(19)
B8 C27 B6 B2 -106.71(17)
B11 C27 B6 B2 -142.76(15)
B3 C27 B6 B2 -36.29(14)
B2 C21 B6 C27 -41.54(12)
B12 C21 B6 C27 -4.79(18)
B5 C21 B6 C27 64.73(17)
B10 C21 B6 C27 101.32(14)
B2 C21 B6 B11 -102.72(16)
B12 C21 B6 B11 -65.98(18)
B5 C21 B6 B11 3.5(2)
B10 C21 B6 B11 40.13(13)
B2 C21 B6 B10 -142.85(14)
B12 C21 B6 B10 -106.11(15)
B5 C21 B6 B10 -36.58(15)
B12 C21 B6 B2 36.75(13)
B5 C21 B6 B2 106.27(16)
B10 C21 B6 B2 142.85(14)
C21 B2 B6 C27 130.14(15)
B12 B2 B6 C27 96.17(16)
B3 B2 B6 C27 32.85(15)
C27 B2 B6 C21 -130.14(15)
B12 B2 B6 C21 -33.96(14)
B3 B2 B6 C21 -97.28(16)
C21 B2 B6 B11 96.71(17)
C27 B2 B6 B11 -33.42(15)
B12 B2 B6 B11 62.8(2)
B3 B2 B6 B11 -0.6(2)
C21 B2 B6 B10 33.23(14)
C27 B2 B6 B10 -96.90(17)
B12 B2 B6 B10 -0.7(2)
B3 B2 B6 B10 -64.0(2)
B6 C27 B8 B11 -36.18(16)
B2 C27 B8 B11 -107.78(17)
B3 C27 B8 B11 -143.93(16)
B6 C27 B8 B4 67.20(18)
B2 C27 B8 B4 -4.40(19)
B11 C27 B8 B4 103.37(15)
B3 C27 B8 B4 -40.55(13)
B6 C27 B8 B9 4.0(2)
B2 C27 B8 B9 -67.56(18)
B11 C27 B8 B9 40.22(13)
B3 C27 B8 B9 -103.71(16)
B6 C27 B8 B3 107.75(17)
B2 C27 B8 B3 36.15(14)
B11 C27 B8 B3 143.93(16)
B5 B4 B8 C27 -61.04(16)
B12 B4 B8 C27 2.32(18)
B3 B4 B8 C27 39.85(13)
B9 B4 B8 C27 -99.47(14)
B5 B4 B8 B11 0.60(18)
B12 B4 B8 B11 63.96(17)
B3 B4 B8 B11 101.49(16)
B9 B4 B8 B11 -37.83(12)
B5 B4 B8 B9 38.43(12)
B12 B4 B8 B9 101.80(15)
B3 B4 B8 B9 139.33(14)
B5 B4 B8 B3 -100.90(14)
B12 B4 B8 B3 -37.53(13)
B9 B4 B8 B3 -139.33(14)
B12 B3 B8 C27 -95.51(16)
B2 B3 B8 C27 -32.72(14)
B4 B3 B8 C27 -133.51(15)
C27 B3 B8 B11 32.20(15)
B12 B3 B8 B11 -63.3(2)
B2 B3 B8 B11 -0.5(2)
B4 B3 B8 B11 -101.31(16)
C27 B3 B8 B4 133.51(15)
B12 B3 B8 B4 38.00(14)
B2 B3 B8 B4 100.80(16)
C27 B3 B8 B9 96.42(17)
B12 B3 B8 B9 0.9(2)
B2 B3 B8 B9 63.7(2)
B4 B3 B8 B9 -37.09(14)
C27 B8 B9 B10 -2.01(18)
B11 B8 B9 B10 37.53(13)
B4 B8 B9 B10 -100.52(14)
B3 B8 B9 B10 -63.70(19)
C27 B8 B9 B11 -39.54(13)
B4 B8 B9 B11 -138.04(14)
B3 B8 B9 B11 -101.23(17)
C27 B8 B9 B5 60.88(18)
B11 B8 B9 B5 100.42(15)
B4 B8 B9 B5 -37.62(14)
B3 B8 B9 B5 -0.8(2)
C27 B8 B9 B4 98.51(14)
B11 B8 B9 B4 138.04(14)
B3 B8 B9 B4 36.82(14)
C27 B8 B9 S1 -155.12(12)
B11 B8 B9 S1 -115.59(14)
B4 B8 B9 S1 106.37(13)
B3 B8 B9 S1 143.18(13)
C21 B5 B9 B8 -61.00(17)
B4 B5 B9 B8 37.78(15)
B12 B5 B9 B8 0.41(19)
B10 B5 B9 B8 -100.53(15)
C21 B5 B9 B10 39.53(13)
B4 B5 B9 B10 138.31(14)
B12 B5 B9 B10 100.94(16)
C21 B5 B9 B11 1.48(17)
B4 B5 B9 B11 100.26(15)
B12 B5 B9 B11 62.89(18)
B10 B5 B9 B11 -38.05(13)
C21 B5 B9 B4 -98.78(15)
B12 B5 B9 B4 -37.37(14)
B10 B5 B9 B4 -138.31(14)
C21 B5 B9 S1 156.92(11)
B4 B5 B9 S1 -104.30(14)
B12 B5 B9 S1 -141.67(13)
B10 B5 B9 S1 117.39(14)
B5 B4 B9 B8 -136.90(15)
B12 B4 B9 B8 -99.48(17)
B3 B4 B9 B8 -36.65(14)
B5 B4 B9 B10 -37.12(14)
B8 B4 B9 B10 99.77(16)
B12 B4 B9 B10 0.3(2)
B3 B4 B9 B10 63.13(18)
B5 B4 B9 B11 -99.76(15)
B8 B4 B9 B11 37.14(14)
B12 B4 B9 B11 -62.33(19)
B3 B4 B9 B11 0.50(19)
B8 B4 B9 B5 136.90(15)
B12 B4 B9 B5 37.42(14)
B3 B4 B9 B5 100.25(15)
B5 B4 B9 S1 114.05(14)
B8 B4 B9 S1 -109.05(14)
B12 B4 B9 S1 151.48(13)
B3 B4 B9 S1 -145.69(12)
C1 S1 B9 B8 138.55(13)
C1 S1 B9 B10 -8.48(17)
C1 S1 B9 B11 67.22(15)
C1 S1 B9 B5 -83.83(14)
C1 S1 B9 B4 -153.11(13)
B2 C21 B10 B11 -2.7(2)
B6 C21 B10 B11 -39.69(15)
B12 C21 B10 B11 66.4(2)
B5 C21 B10 B11 102.55(15)
B2 C21 B10 B6 36.94(16)
B12 C21 B10 B6 106.10(18)
B5 C21 B10 B6 142.24(16)
B2 C21 B10 B9 -65.2(2)
B6 C21 B10 B9 -102.15(16)
B12 C21 B10 B9 3.9(2)
B5 C21 B10 B9 40.09(14)
B2 C21 B10 B5 -105.30(17)
B6 C21 B10 B5 -142.24(16)
B12 C21 B10 B5 -36.14(16)
C27 B6 B10 C21 -93.84(15)
B11 B6 B10 C21 -134.03(15)
B2 B6 B10 C21 -32.66(14)
C27 B6 B10 B11 40.19(14)
C21 B6 B10 B11 134.03(15)
B2 B6 B10 B11 101.37(17)
C27 B6 B10 B9 2.7(2)
C21 B6 B10 B9 96.54(15)
B11 B6 B10 B9 -37.49(13)
B2 B6 B10 B9 63.9(2)
C27 B6 B10 B5 -60.83(19)
C21 B6 B10 B5 33.02(14)
B11 B6 B10 B5 -101.01(15)
B2 B6 B10 B5 0.4(2)
B8 B9 B10 C21 60.10(18)
B11 B9 B10 C21 97.68(15)
B5 B9 B10 C21 -39.13(14)
B4 B9 B10 C21 -2.41(19)
S1 B9 B10 C21 -149.79(13)
B8 B9 B10 B11 -37.58(13)
B5 B9 B10 B11 -136.82(13)
B4 B9 B10 B11 -100.09(15)
S1 B9 B10 B11 112.53(15)
B8 B9 B10 B6 -0.41(19)
B11 B9 B10 B6 37.18(14)
B5 B9 B10 B6 -99.64(16)
B4 B9 B10 B6 -62.92(19)
S1 B9 B10 B6 149.71(14)
B8 B9 B10 B5 99.23(14)
B11 B9 B10 B5 136.82(13)
B4 B9 B10 B5 36.72(14)
S1 B9 B10 B5 -110.65(16)
B4 B5 B10 C21 96.59(15)
B12 B5 B10 C21 32.97(13)
B9 B5 B10 C21 134.21(14)
C21 B5 B10 B11 -95.58(15)
B4 B5 B10 B11 1.01(17)
B12 B5 B10 B11 -62.61(17)
B9 B5 B10 B11 38.63(12)
C21 B5 B10 B6 -32.83(14)
B4 B5 B10 B6 63.76(18)
B12 B5 B10 B6 0.1(2)
B9 B5 B10 B6 101.38(16)
C21 B5 B10 B9 -134.21(14)
B4 B5 B10 B9 -37.62(12)
B12 B5 B10 B9 -101.24(15)
B2 C27 B11 B6 -37.35(17)
B8 C27 B11 B6 -142.85(17)
B3 C27 B11 B6 -107.44(18)
B6 C27 B11 B10 40.44(15)
B2 C27 B11 B10 3.1(2)
B8 C27 B11 B10 -102.41(16)
B3 C27 B11 B10 -67.0(2)
B6 C27 B11 B8 142.85(17)
B2 C27 B11 B8 105.50(18)
B3 C27 B11 B8 35.41(16)
B6 C27 B11 B9 102.81(17)
B2 C27 B11 B9 65.5(2)
B8 C27 B11 B9 -40.04(14)
B3 C27 B11 B9 -4.6(2)
C21 B6 B11 C27 93.82(15)
B10 B6 B11 C27 133.76(15)
B2 B6 B11 C27 32.96(14)
C27 B6 B11 B10 -133.76(15)
C21 B6 B11 B10 -39.95(14)
B2 B6 B11 B10 -100.81(18)
C27 B6 B11 B8 -32.71(15)
C21 B6 B11 B8 61.11(19)
B10 B6 B11 B8 101.06(16)
B2 B6 B11 B8 0.2(2)
C27 B6 B11 B9 -96.19(16)
C21 B6 B11 B9 -2.37(19)
B10 B6 B11 B9 37.58(13)
B2 B6 B11 B9 -63.2(2)
C21 B10 B11 C27 -0.18(18)
B6 B10 B11 C27 -39.02(14)
B9 B10 B11 C27 99.19(15)
B5 B10 B11 C27 60.57(17)
C21 B10 B11 B6 38.84(13)
B9 B10 B11 B6 138.21(14)
B5 B10 B11 B6 99.59(14)
C21 B10 B11 B8 -61.38(17)
B6 B10 B11 B8 -100.22(15)
B9 B10 B11 B8 37.99(12)
B5 B10 B11 B8 -0.63(18)
C21 B10 B11 B9 -99.37(14)
B6 B10 B11 B9 -138.21(14)
B5 B10 B11 B9 -38.62(12)
B4 B8 B11 C27 -96.10(15)
B9 B8 B11 C27 -134.16(14)
B3 B8 B11 C27 -32.15(15)
C27 B8 B11 B6 32.31(15)
B4 B8 B11 B6 -63.80(19)
B9 B8 B11 B6 -101.85(16)
B3 B8 B11 B6 0.2(2)
C27 B8 B11 B10 96.13(15)
B4 B8 B11 B10 0.02(18)
B9 B8 B11 B10 -38.04(12)
B3 B8 B11 B10 63.98(19)
C27 B8 B11 B9 134.16(14)
B4 B8 B11 B9 38.06(13)
B3 B8 B11 B9 102.02(16)
B8 B9 B11 C27 39.35(13)
B10 B9 B11 C27 -98.10(15)
B5 B9 B11 C27 -59.82(18)
B4 B9 B11 C27 2.29(19)
S1 B9 B11 C27 145.26(13)
B8 B9 B11 B6 99.71(15)
B10 B9 B11 B6 -37.73(14)
B5 B9 B11 B6 0.55(18)
B4 B9 B11 B6 62.66(18)
S1 B9 B11 B6 -154.37(13)
B8 B9 B11 B10 137.45(13)
B5 B9 B11 B10 38.28(13)
B4 B9 B11 B10 100.39(14)
S1 B9 B11 B10 -116.64(14)
B10 B9 B11 B8 -137.45(13)
B5 B9 B11 B8 -99.17(14)
B4 B9 B11 B8 -37.06(13)
S1 B9 B11 B8 105.91(14)
B6 C21 B12 B2 -37.50(14)
B5 C21 B12 B2 -143.29(15)
B10 C21 B12 B2 -107.16(18)
B2 C21 B12 B3 40.47(12)
B6 C21 B12 B3 2.97(18)
B5 C21 B12 B3 -102.82(14)
B10 C21 B12 B3 -66.69(19)
B2 C21 B12 B4 103.40(16)
B6 C21 B12 B4 65.90(18)
B5 C21 B12 B4 -39.88(15)
B10 C21 B12 B4 -3.8(2)
B2 C21 B12 B5 143.29(15)
B6 C21 B12 B5 105.78(16)
B10 C21 B12 B5 36.13(15)
C27 B2 B12 C21 93.28(14)
B3 B2 B12 C21 133.85(13)
B6 B2 B12 C21 33.42(14)
C21 B2 B12 B3 -133.85(13)
C27 B2 B12 B3 -40.57(13)
B6 B2 B12 B3 -100.43(15)
C21 B2 B12 B4 -96.04(14)
C27 B2 B12 B4 -2.77(18)
B3 B2 B12 B4 37.81(13)
B6 B2 B12 B4 -62.62(19)
C21 B2 B12 B5 -32.61(14)
C27 B2 B12 B5 60.67(18)
B3 B2 B12 B5 101.24(15)
B6 B2 B12 B5 0.8(2)
C27 B3 B12 C21 0.25(16)
B2 B3 B12 C21 -39.60(12)
B4 B3 B12 C21 98.66(14)
B8 B3 B12 C21 60.91(18)
C27 B3 B12 B2 39.85(12)
B4 B3 B12 B2 138.27(13)
B8 B3 B12 B2 100.51(16)
C27 B3 B12 B4 -98.41(14)
B2 B3 B12 B4 -138.27(13)
B8 B3 B12 B4 -37.75(14)
C27 B3 B12 B5 -61.30(18)
B2 B3 B12 B5 -101.15(15)
B4 B3 B12 B5 37.11(14)
B8 B3 B12 B5 -0.6(2)
B5 B4 B12 C21 39.41(14)
B8 B4 B12 C21 -61.12(18)
B3 B4 B12 C21 -99.11(15)
B9 B4 B12 C21 2.0(2)
B5 B4 B12 B2 100.80(16)
B8 B4 B12 B2 0.27(18)
B3 B4 B12 B2 -37.71(13)
B9 B4 B12 B2 63.36(19)
B5 B4 B12 B3 138.51(15)
B8 B4 B12 B3 37.98(14)
B9 B4 B12 B3 101.07(17)
B8 B4 B12 B5 -100.53(15)
B3 B4 B12 B5 -138.51(15)
B9 B4 B12 B5 -37.45(14)
B4 B5 B12 C21 -134.11(16)
B10 B5 B12 C21 -33.16(14)
B9 B5 B12 C21 -96.47(16)
C21 B5 B12 B2 32.56(14)
B4 B5 B12 B2 -101.55(16)
B10 B5 B12 B2 -0.6(2)
B9 B5 B12 B2 -63.91(19)
C21 B5 B12 B3 96.61(16)
B4 B5 B12 B3 -37.49(15)
B10 B5 B12 B3 63.46(19)
B9 B5 B12 B3 0.1(2)
C21 B5 B12 B4 134.11(16)
B10 B5 B12 B4 100.95(16)
B9 B5 B12 B4 37.64(14)
